data_1522545
loop_
_publ_author_name
'Mizushima, A.'
'Isikawa, Y.'
'Kamigaki, K.'
'Sato, K.'
'Maeda, A.'
'Oyabe, K.'
'Mori, K.'

_publ_section_title
;
 A new dense-Kondo compound Ce Ni Al4
;
_journal_name_full 'Journal of the Physical Society of Japan'
_journal_page_first 753
_journal_page_last 756
_journal_volume 60
_journal_year 1991
_chemical_formula_sum 'Al4 Ce Ni'
_space_group_IT_number 63
_symmetry_space_group_name_Hall '-C 2c 2'
_symmetry_space_group_name_H-M 'C m c m'
_cell_angle_alpha 90
_cell_angle_beta 90
_cell_angle_gamma 90
_cell_formula_units_Z 4
_cell_length_a 4.142
_cell_length_b 15.855
_cell_length_c 6.642
_cell_volume 436.190
_citation_journal_id_ASTM JUPSAU
_cod_data_source_file Mizushima_JUPSAU_1991_870.cif
_cod_data_source_block Al4Ce1Ni1
_cod_original_cell_volume 436.1895
_cod_original_formula_sum 'Al4 Ce1 Ni1'
_cod_database_code 1522545

loop_
_symmetry_equiv_pos_as_xyz
x,y,z
-x,-y,z+1/2
x,-y,-z
-x,y,-z+1/2
-x,-y,-z
x,y,-z-1/2
-x,y,z
x,-y,z-1/2
x+1/2,y+1/2,z
-x+1/2,-y+1/2,z+1/2
x+1/2,-y+1/2,-z
-x+1/2,y+1/2,-z+1/2
-x+1/2,-y+1/2,-z
x+1/2,y+1/2,-z-1/2
-x+1/2,y+1/2,z
x+1/2,-y+1/2,z-1/2

loop_
_atom_site_label
_atom_site_type_symbol
_atom_site_fract_x
_atom_site_fract_y
_atom_site_fract_z
_atom_site_occupancy
_atom_site_U_iso_or_equiv
Al3 Al 0 0.314 0.054 1 0.0
Ce1 Ce 0 0.121 0.25 1 0.0
Al1 Al 0 0.5 0 1 0.0
Al2 Al 0 0.943 0.25 1 0.0
Ni1 Ni 0 0.772 0.25 1 0.0
